data_7218137
loop_
_publ_author_name
'Ren, Hai-Yun'
'Han, Cai-Yun'
'Qu, Mei'
'Zhang, Xian-Ming'

_publ_section_title
;
 Luminescent Group 12 Metal Tetracarboxylate Networks for Probe Metal Ions
;
_journal_name_full 'RSC Adv.'
_journal_paper_doi 10.1039/C4RA05275G
_journal_year 2014
_chemical_formula_sum 'C26 H26 N2 O8 Zn'
_chemical_formula_weight 559.86
_chemical_name_systematic
; 
 ? 
;
_space_group_IT_number 2
_symmetry_space_group_name_Hall '-P 1'
_symmetry_space_group_name_H-M 'P -1'
_atom_sites_solution_hydrogens geom
_atom_sites_solution_primary direct
_atom_sites_solution_secondary difmap
_audit_creation_method SHELXL-97
_cell_angle_alpha 112.512(6)
_cell_angle_beta 90.364(4)
_cell_angle_gamma 91.241(5)
_cell_formula_units_Z 2
_cell_length_a 9.5418(4)
_cell_length_b 11.2720(8)
_cell_length_c 12.7837(7)
_cell_measurement_temperature 293(2)
_cell_volume 1269.72(14)
_computing_structure_refinement 'SHELXL-97 (Sheldrick, 1997)'
_computing_structure_solution 'SHELXS-97 (Sheldrick, 1990)'
_diffrn_ambient_temperature 293(2)
_diffrn_measured_fraction_theta_full 0.993
_diffrn_measured_fraction_theta_max 0.993
_diffrn_radiation_monochromator graphite
_diffrn_radiation_source 'fine-focus sealed tube'
_diffrn_radiation_type MoK\a
_diffrn_radiation_wavelength 0.71073
_diffrn_reflns_av_R_equivalents 0.0289
_diffrn_reflns_av_sigmaI/netI 0.0557
_diffrn_reflns_limit_h_max 12
_diffrn_reflns_limit_h_min -12
_diffrn_reflns_limit_k_max 14
_diffrn_reflns_limit_k_min -13
_diffrn_reflns_limit_l_max 15
_diffrn_reflns_limit_l_min -16
_diffrn_reflns_number 9378
_diffrn_reflns_theta_full 26.73
_diffrn_reflns_theta_max 26.73
_diffrn_reflns_theta_min 2.77
_exptl_absorpt_coefficient_mu 1.020
_exptl_crystal_density_diffrn 1.464
_exptl_crystal_density_method 'not measured'
_exptl_crystal_F_000 580
_refine_diff_density_max 0.456
_refine_diff_density_min -0.456
_refine_diff_density_rms 0.065
_refine_ls_extinction_method none
_refine_ls_goodness_of_fit_ref 1.052
_refine_ls_hydrogen_treatment mixed
_refine_ls_matrix_type full
_refine_ls_number_parameters 398
_refine_ls_number_reflns 5337
_refine_ls_number_restraints 44
_refine_ls_restrained_S_all 12.370
_refine_ls_R_factor_all 0.0521
_refine_ls_R_factor_gt 0.0389
_refine_ls_shift/su_max 0.001
_refine_ls_shift/su_mean 0.000
_refine_ls_structure_factor_coef Fsqd
_refine_ls_weighting_details 'calc w=1/[\s^2^(Fo^2^)+(0.0333P)^2^+0.2295P] where P=(Fo^2^+2Fc^2^)/3'
_refine_ls_weighting_scheme calc
_refine_ls_wR_factor_gt 0.0811
_refine_ls_wR_factor_ref 0.0867
_reflns_number_gt 4405
_reflns_number_total 5337
_reflns_threshold_expression >2sigma(I)
_cod_data_source_file c4ra05275g2.cif
_cod_data_source_block 1
_cod_original_cell_volume 1269.72(12)
_cod_database_code 7218137

loop_
_symmetry_equiv_pos_as_xyz
'x, y, z'
'-x, -y, -z'

loop_
_atom_site_label
_atom_site_type_symbol
_atom_site_fract_x
_atom_site_fract_y
_atom_site_fract_z
_atom_site_U_iso_or_equiv
_atom_site_adp_type
_atom_site_occupancy
_atom_site_symmetry_multiplicity
_atom_site_calc_flag
_atom_site_refinement_flags
_atom_site_disorder_assembly
_atom_site_disorder_group
Zn1 Zn 0.8623(3) 0.5102(3) 0.0606(3) 0.0199(11) Uani 1 1 d . . .
O1 O 0.686(2) 0.476(2) 0.1245(17) 0.031(5) Uani 1 1 d . . .
O2 O 0.613(2) 0.586(2) 0.2987(18) 0.037(5) Uani 1 1 d . . .
O3 O 0.835(2) 0.087(2) 0.438(2) 0.044(6) Uani 1 1 d . . .
O4 O 0.634(2) -0.013(2) 0.369(2) 0.048(6) Uani 1 1 d . . .
O5 O 1.095(2) -0.318(2) 0.0261(19) 0.040(6) Uani 1 1 d D . .
O6 O 0.888(2) -0.2949(19) 0.1129(19) 0.036(5) Uani 1 1 d . . .
O7 O 0.004(2) 0.510(2) 0.1806(18) 0.034(5) Uani 1 1 d . . .
O8 O 0.207(2) 0.487(2) 0.0887(17) 0.034(5) Uani 1 1 d D . .
C1 C 0.650(3) 0.485(3) 0.223(2) 0.023(6) Uani 1 1 d . . .
C2 C 0.654(3) 0.364(3) 0.248(2) 0.021(6) Uani 1 1 d . . .
C3 C 0.772(3) 0.288(3) 0.215(2) 0.024(6) Uani 1 1 d . . .
H3 H 0.8355 0.3047 0.1673 0.029 Uiso 1 1 calc R . .
C4 C 0.796(3) 0.188(3) 0.251(2) 0.023(6) Uani 1 1 d . . .
C5 C 0.700(3) 0.165(3) 0.324(2) 0.023(6) Uani 1 1 d . . .
C6 C 0.577(3) 0.235(3) 0.349(2) 0.024(6) Uani 1 1 d . . .
H6 H 0.5106 0.2147 0.3928 0.029 Uiso 1 1 calc R . .
C7 C 0.551(3) 0.333(3) 0.312(2) 0.021(6) Uani 1 1 d . . .
C8 C 0.725(3) 0.072(3) 0.380(3) 0.027(7) Uani 1 1 d . . .
C9 C 0.919(3) 0.104(3) 0.205(2) 0.023(6) Uani 1 1 d . . .
C10 C 1.044(3) 0.155(3) 0.184(3) 0.032(7) Uani 1 1 d . . .
H10 H 1.0555 0.2437 0.2062 0.038 Uiso 1 1 calc R . .
C11 C 1.154(3) 0.076(3) 0.132(3) 0.037(8) Uani 1 1 d . . .
H11 H 1.2373 0.1119 0.1182 0.045 Uiso 1 1 calc R . .
C12 C 1.139(3) -0.055(3) 0.099(3) 0.033(7) Uani 1 1 d . . .
H12 H 1.2121 -0.1080 0.0631 0.040 Uiso 1 1 calc R . .
C13 C 1.015(3) -0.108(3) 0.120(2) 0.025(6) Uani 1 1 d . . .
C14 C 0.906(3) -0.028(3) 0.172(2) 0.025(6) Uani 1 1 d . . .
H14 H 0.8229 -0.0639 0.1854 0.029 Uiso 1 1 calc R . .
C15 C 0.995(3) -0.251(3) 0.085(2) 0.028(7) Uani 1 1 d D . .
C16 C 0.412(3) 0.397(3) 0.335(2) 0.021(6) Uani 1 1 d . . .
C17 C 0.348(3) 0.430(3) 0.441(2) 0.025(6) Uani 1 1 d . . .
H17 H 0.3933 0.4145 0.4988 0.030 Uiso 1 1 calc R . .
C18 C 0.217(3) 0.485(3) 0.458(3) 0.031(7) Uani 1 1 d . . .
H18 H 0.1766 0.5085 0.5292 0.037 Uiso 1 1 calc R . .
C19 C 0.147(3) 0.505(3) 0.373(3) 0.029(7) Uani 1 1 d . . .
H19 H 0.0588 0.5399 0.3852 0.035 Uiso 1 1 calc R . .
C20 C 0.208(3) 0.472(3) 0.267(2) 0.021(6) Uani 1 1 d . . .
C21 C 0.340(3) 0.419(3) 0.250(2) 0.022(6) Uani 1 1 d . . .
H21 H 0.3818 0.3981 0.1797 0.026 Uiso 1 1 calc R . .
C22 C 0.134(3) 0.492(3) 0.172(2) 0.024(6) Uani 1 1 d . . .
N1 N 0.889(5) 0.890(5) 0.496(4) 0.042(16) Uani 0.58(7) 1 d PU A 1
H1A H 0.9698 0.9037 0.5353 0.050 Uiso 0.58(7) 1 calc PR A 1
H1B H 0.8759 0.9593 0.4782 0.050 Uiso 0.58(7) 1 calc PR A 1
C23 C 0.91(4) 0.78(3) 0.39(2) 0.10(8) Uani 0.58(7) 1 d PDU A 1
H23A H 0.9996 0.7827 0.3634 0.143 Uiso 0.58(7) 1 calc PR A 1
H23B H 0.8397 0.7834 0.3349 0.143 Uiso 0.58(7) 1 calc PR A 1
H23C H 0.8915 0.7025 0.4032 0.143 Uiso 0.58(7) 1 calc PR A 1
C24 C 0.78(3) 0.89(3) 0.57(2) 0.08(7) Uani 0.58(7) 1 d PDU A 1
H24A H 0.7954 0.9523 0.6419 0.124 Uiso 0.58(7) 1 calc PR A 1
H24B H 0.7776 0.8037 0.5748 0.124 Uiso 0.58(7) 1 calc PR A 1
H24C H 0.6915 0.8984 0.5379 0.124 Uiso 0.58(7) 1 calc PR A 1
N1B N 0.766(8) 0.823(6) 0.450(6) 0.04(2) Uani 0.42(7) 1 d PU A 2
H1BA H 0.6995 0.7596 0.4304 0.053 Uiso 0.42(7) 1 calc PR A 2
H1BB H 0.7323 0.8862 0.4316 0.053 Uiso 0.42(7) 1 calc PR A 2
C23B C 0.88(5) 0.78(3) 0.39(2) 0.07(7) Uani 0.42(7) 1 d PDU A 2
H23D H 0.8538 0.7456 0.3085 0.101 Uiso 0.42(7) 1 calc PR A 2
H23E H 0.9158 0.7075 0.4048 0.101 Uiso 0.42(7) 1 calc PR A 2
H23F H 0.9496 0.8439 0.4039 0.101 Uiso 0.42(7) 1 calc PR A 2
C24B C 0.78(5) 0.87(4) 0.58(3) 0.08(9) Uani 0.42(7) 1 d PDU A 2
H24D H 0.6954 0.8965 0.6152 0.120 Uiso 0.42(7) 1 calc PR A 2
H24E H 0.8451 0.9504 0.6043 0.120 Uiso 0.42(7) 1 calc PR A 2
H24F H 0.8265 0.8106 0.6015 0.120 Uiso 0.42(7) 1 calc PR A 2
N2 N 0.512(5) 0.766(5) 0.223(6) 0.06(2) Uani 0.71(10) 1 d PU B 1
H2A H 0.5540 0.6998 0.2324 0.076 Uiso 0.71(10) 1 calc PR B 1
H2B H 0.5612 0.8379 0.2647 0.076 Uiso 0.71(10) 1 calc PR B 1
C25 C 0.37(2) 0.775(19) 0.268(18) 0.09(5) Uani 0.71(10) 1 d PDU B 1
H25A H 0.3795 0.7929 0.3479 0.140 Uiso 0.71(10) 1 calc PR B 1
H25B H 0.3222 0.6958 0.2304 0.140 Uiso 0.71(10) 1 calc PR B 1
H25C H 0.3255 0.8437 0.2570 0.140 Uiso 0.71(10) 1 calc PR B 1
C26 C 0.52(2) 0.75(2) 0.104(16) 0.10(7) Uani 0.71(10) 1 d PDU B 1
H26A H 0.6184 0.7299 0.0806 0.150 Uiso 0.71(10) 1 calc PR B 1
H26B H 0.4955 0.8248 0.0949 0.150 Uiso 0.71(10) 1 calc PR B 1
H26C H 0.4629 0.6774 0.0589 0.150 Uiso 0.71(10) 1 calc PR B 1
N2B N 0.442(13) 0.690(13) 0.173(14) 0.06(5) Uani 0.29(10) 1 d PU B 2
H2BA H 0.5098 0.6690 0.2116 0.073 Uiso 0.29(10) 1 calc PR B 2
H2BB H 0.3876 0.6194 0.1390 0.073 Uiso 0.29(10) 1 calc PR B 2
C25B C 0.35(5) 0.79(5) 0.26(3) 0.08(12) Uani 0.29(10) 1 d PDU B 2
H25D H 0.3026 0.7528 0.3068 0.119 Uiso 0.29(10) 1 calc PR B 2
H25E H 0.2828 0.8229 0.2231 0.119 Uiso 0.29(10) 1 calc PR B 2
H25F H 0.4092 0.8618 0.3096 0.119 Uiso 0.29(10) 1 calc PR B 2
C26B C 0.50(4) 0.72(5) 0.09(3) 0.07(10) Uani 0.29(10) 1 d PDU B 2
H26D H 0.5291 0.6414 0.0336 0.106 Uiso 0.29(10) 1 calc PR B 2
H26E H 0.5838 0.7725 0.1249 0.106 Uiso 0.29(10) 1 calc PR B 2
H26F H 0.4377 0.7638 0.0653 0.106 Uiso 0.29(10) 1 calc PR B 2

loop_
_atom_site_aniso_label
_atom_site_aniso_U_11
_atom_site_aniso_U_22
_atom_site_aniso_U_33
_atom_site_aniso_U_23
_atom_site_aniso_U_13
_atom_site_aniso_U_12
Zn1 0.0184(17) 0.0220(18) 0.0218(18) 0.0108(14) 0.0029(12) 0.0035(12)
O1 0.023(11) 0.048(14) 0.035(12) 0.030(11) 0.005(9) 0.003(9)
O2 0.051(14) 0.024(12) 0.038(13) 0.015(11) 0.009(11) 0.010(10)
O3 0.040(14) 0.051(15) 0.056(15) 0.036(13) -0.013(12) 0.000(11)
O4 0.046(14) 0.042(14) 0.072(18) 0.040(14) -0.007(13) -0.010(11)
O5 0.053(14) 0.023(12) 0.042(14) 0.009(11) 0.014(11) 0.014(10)
O6 0.041(13) 0.021(11) 0.046(14) 0.013(10) 0.005(11) 0.001(9)
O7 0.024(11) 0.044(13) 0.037(12) 0.020(11) -0.006(9) 0.004(9)
O8 0.034(12) 0.046(14) 0.027(12) 0.020(11) 0.000(9) 0.007(10)
C1 0.016(13) 0.031(16) 0.031(16) 0.020(14) -0.001(12) 0.002(11)
C2 0.025(15) 0.022(15) 0.019(14) 0.010(12) 0.002(11) 0.003(11)
C3 0.027(15) 0.023(15) 0.025(15) 0.012(13) 0.008(12) 0.005(12)
C4 0.023(14) 0.018(14) 0.025(15) 0.007(12) 0.001(12) 0.003(11)
C5 0.025(15) 0.020(14) 0.025(15) 0.011(13) -0.001(12) 0.000(11)
C6 0.019(14) 0.031(16) 0.029(16) 0.017(14) 0.002(12) -0.001(12)
C7 0.021(14) 0.020(14) 0.020(14) 0.008(12) -0.002(11) 0.003(11)
C8 0.030(16) 0.023(16) 0.032(17) 0.014(14) 0.006(13) 0.006(12)
C9 0.024(15) 0.023(15) 0.026(15) 0.012(13) 0.003(12) 0.004(11)
C10 0.033(17) 0.018(15) 0.043(19) 0.010(14) 0.007(14) 0.001(12)
C11 0.028(17) 0.034(18) 0.05(2) 0.018(17) 0.014(15) 0.002(14)
C12 0.030(16) 0.030(17) 0.040(19) 0.013(15) 0.009(14) 0.012(13)
C13 0.032(16) 0.020(15) 0.024(15) 0.009(13) 0.003(12) 0.005(12)
C14 0.026(15) 0.022(15) 0.026(15) 0.009(13) 0.003(12) 0.003(12)
C15 0.042(18) 0.022(15) 0.019(15) 0.007(13) -0.001(13) 0.006(13)
C16 0.021(14) 0.020(14) 0.025(15) 0.011(12) -0.001(11) 0.000(11)
C17 0.023(15) 0.032(16) 0.026(15) 0.017(14) 0.000(12) 0.001(12)
C18 0.029(16) 0.040(18) 0.025(16) 0.013(15) 0.007(13) 0.005(13)
C19 0.021(15) 0.036(18) 0.032(17) 0.014(15) 0.004(13) 0.008(12)
C20 0.020(14) 0.021(14) 0.025(15) 0.011(13) -0.001(11) 0.001(11)
C21 0.025(15) 0.023(15) 0.020(14) 0.011(12) 0.004(11) 0.003(11)
C22 0.027(16) 0.019(14) 0.027(16) 0.008(13) -0.005(12) 0.001(11)
N1 0.05(3) 0.04(3) 0.04(3) 0.02(3) -0.01(2) 0.00(2)
C23 0.08(9) 0.08(12) 0.09(12) -0.01(9) -0.02(8) 0.02(8)
C24 0.12(14) 0.08(11) 0.07(10) 0.06(9) 0.02(10) 0.01(9)
N1B 0.06(5) 0.03(4) 0.05(5) 0.02(4) 0.00(4) 0.00(3)
C23B 0.1(2) 0.04(10) 0.05(11) 0.01(9) -0.01(11) 0.02(10)
C24B 0.10(16) 0.08(15) 0.07(14) 0.05(13) -0.01(11) -0.03(14)
N2 0.06(3) 0.03(3) 0.11(5) 0.03(3) -0.04(3) -0.01(2)
C25 0.05(6) 0.05(6) 0.19(14) 0.05(7) -0.01(8) 0.00(5)
C26 0.08(8) 0.08(12) 0.13(14) 0.02(8) -0.03(8) 0.00(8)
N2B 0.04(7) 0.05(8) 0.10(11) 0.04(8) -0.03(7) -0.01(6)
C25B 0.07(19) 0.1(2) 0.09(17) 0.01(14) -0.02(13) 0.01(13)
C26B 0.1(2) 0.06(17) 0.06(14) 0.02(11) -0.05(13) 0.01(15)

loop_
_atom_type_symbol
_atom_type_description
_atom_type_scat_dispersion_real
_atom_type_scat_dispersion_imag
_atom_type_scat_source
C C 0.0033 0.0016 'International Tables Vol C Tables 4.2.6.8 and 6.1.1.4'
H H 0.0000 0.0000 'International Tables Vol C Tables 4.2.6.8 and 6.1.1.4'
N N 0.0061 0.0033 'International Tables Vol C Tables 4.2.6.8 and 6.1.1.4'
O O 0.0106 0.0060 'International Tables Vol C Tables 4.2.6.8 and 6.1.1.4'
Zn Zn 0.2839 1.4301 'International Tables Vol C Tables 4.2.6.8 and 6.1.1.4'

loop_
_geom_angle_atom_site_label_1
_geom_angle_atom_site_label_2
_geom_angle_atom_site_label_3
_geom_angle
_geom_angle_site_symmetry_1
_geom_angle_site_symmetry_3
O1 Zn1 O8 101.0(8) . 2_665
O1 Zn1 O7 101.2(8) . 1_655
O8 Zn1 O7 157.6(8) 2_665 1_655
O1 Zn1 O6 107.5(9) . 1_565
O8 Zn1 O6 86.3(9) 2_665 1_565
O7 Zn1 O6 90.2(9) 1_655 1_565
O1 Zn1 O5 94.7(9) . 2_755
O8 Zn1 O5 87.6(9) 2_665 2_755
O7 Zn1 O5 87.3(9) 1_655 2_755
O6 Zn1 O5 157.7(9) 1_565 2_755
O1 Zn1 Zn1 165.6(6) . 2_765
O8 Zn1 Zn1 80.0(6) 2_665 2_765
O7 Zn1 Zn1 77.7(6) 1_655 2_765
O6 Zn1 Zn1 86.9(6) 1_565 2_765
O5 Zn1 Zn1 70.9(6) 2_755 2_765
C1 O1 Zn1 133.8(19) . .
C15 O5 Zn1 138(2) . 2_755
C15 O6 Zn1 119.0(18) . 1_545
C22 O7 Zn1 129(2) . 1_455
C22 O8 Zn1 126.9(19) . 2_665
O2 C1 O1 124(3) . .
O2 C1 C2 118(2) . .
O1 C1 C2 118(3) . .
C3 C2 C7 119(2) . .
C3 C2 C1 118(2) . .
C7 C2 C1 123(2) . .
C4 C3 C2 122(2) . .
C4 C3 H3 118.9 . .
C2 C3 H3 118.9 . .
C3 C4 C5 118(2) . .
C3 C4 C9 119(2) . .
C5 C4 C9 122(2) . .
C6 C5 C4 119(3) . .
C6 C5 C8 118(2) . .
C4 C5 C8 123(2) . .
C7 C6 C5 123(2) . .
C7 C6 H6 118.6 . .
C5 C6 H6 118.6 . .
C6 C7 C2 118(2) . .
C6 C7 C16 120(2) . .
C2 C7 C16 123(2) . .
O4 C8 O3 125(3) . .
O4 C8 C5 118(3) . .
O3 C8 C5 117(3) . .
C10 C9 C14 118(2) . .
C10 C9 C4 121(2) . .
C14 C9 C4 121(2) . .
C9 C10 C11 121(3) . .
C9 C10 H10 119.5 . .
C11 C10 H10 119.5 . .
C12 C11 C10 120(3) . .
C12 C11 H11 120.0 . .
C10 C11 H11 120.0 . .
C11 C12 C13 120(3) . .
C11 C12 H12 120.0 . .
C13 C12 H12 120.0 . .
C12 C13 C14 119(3) . .
C12 C13 C15 121(3) . .
C14 C13 C15 119(3) . .
C13 C14 C9 122(3) . .
C13 C14 H14 119.2 . .
C9 C14 H14 119.2 . .
O6 C15 O5 125(3) . .
O6 C15 C13 120(3) . .
O5 C15 C13 115(3) . .
C21 C16 C17 118(2) . .
C21 C16 C7 120(2) . .
C17 C16 C7 122(3) . .
C18 C17 C16 120(3) . .
C18 C17 H17 119.9 . .
C16 C17 H17 119.9 . .
C19 C18 C17 121(3) . .
C19 C18 H18 119.7 . .
C17 C18 H18 119.7 . .
C18 C19 C20 120(3) . .
C18 C19 H19 119.8 . .
C20 C19 H19 119.8 . .
C21 C20 C19 119(3) . .
C21 C20 C22 120(2) . .
C19 C20 C22 121(2) . .
C20 C21 C16 122(2) . .
C20 C21 H21 119.1 . .
C16 C21 H21 119.1 . .
O7 C22 O8 126(3) . .
O7 C22 C20 118(3) . .
O8 C22 C20 116(2) . .
C24 N1 C23 119(10) . .
C24 N1 H1A 107.6 . .
C23 N1 H1A 107.6 . .
C24 N1 H1B 107.6 . .
C23 N1 H1B 107.6 . .
H1A N1 H1B 107.0 . .
C23B N1B C24B 117(10) . .
C23B N1B H1BA 108.0 . .
C24B N1B H1BA 108.0 . .
C23B N1B H1BB 108.0 . .
C24B N1B H1BB 108.0 . .
H1BA N1B H1BB 107.2 . .
N1B C23B H23D 109.5 . .
N1B C23B H23E 109.5 . .
H23D C23B H23E 109.5 . .
N1B C23B H23F 109.5 . .
H23D C23B H23F 109.5 . .
H23E C23B H23F 109.5 . .
N1B C24B H24D 109.5 . .
N1B C24B H24E 109.5 . .
H24D C24B H24E 109.5 . .
N1B C24B H24F 109.5 . .
H24D C24B H24F 109.5 . .
H24E C24B H24F 109.5 . .
C25 N2 C26 117(10) . .
C25 N2 H2A 108.0 . .
C26 N2 H2A 108.0 . .
C25 N2 H2B 108.0 . .
C26 N2 H2B 108.0 . .
H2A N2 H2B 107.3 . .
C26B N2B C25B 119(10) . .
C26B N2B H2BA 107.5 . .
C25B N2B H2BA 107.5 . .
C26B N2B H2BB 107.5 . .
C25B N2B H2BB 107.5 . .
H2BA N2B H2BB 107.0 . .
N2B C25B H25D 109.5 . .
N2B C25B H25E 109.5 . .
H25D C25B H25E 109.5 . .
N2B C25B H25F 109.5 . .
H25D C25B H25F 109.5 . .
H25E C25B H25F 109.5 . .
N2B C26B H26D 109.5 . .
N2B C26B H26E 109.5 . .
H26D C26B H26E 109.5 . .
N2B C26B H26F 109.5 . .
H26D C26B H26F 109.5 . .
H26E C26B H26F 109.5 . .

loop_
_geom_bond_atom_site_label_1
_geom_bond_atom_site_label_2
_geom_bond_distance
_geom_bond_site_symmetry_2
Zn1 O1 1.971(19) .
Zn1 O8 2.03(2) 2_665
Zn1 O7 2.04(2) 1_655
Zn1 O6 2.05(2) 1_565
Zn1 O5 2.07(2) 2_755
Zn1 Zn1 3.027(6) 2_765
O1 C1 1.27(3) .
O2 C1 1.24(3) .
O3 C8 1.25(4) .
O4 C8 1.25(3) .
O5 C15 1.29(3) .
O5 Zn1 2.07(2) 2_755
O6 C15 1.24(3) .
O6 Zn1 2.05(2) 1_545
O7 C22 1.25(3) .
O7 Zn1 2.04(2) 1_455
O8 C22 1.27(3) .
O8 Zn1 2.03(2) 2_665
C1 C2 1.51(4) .
C2 C3 1.40(4) .
C2 C7 1.41(4) .
C3 C4 1.39(4) .
C3 H3 0.9300 .
C4 C5 1.40(4) .
C4 C9 1.49(4) .
C5 C6 1.39(4) .
C5 C8 1.51(4) .
C6 C7 1.39(4) .
C6 H6 0.9300 .
C7 C16 1.49(4) .
C9 C10 1.39(4) .
C9 C14 1.39(4) .
C10 C11 1.39(4) .
C10 H10 0.9300 .
C11 C12 1.38(4) .
C11 H11 0.9300 .
C12 C13 1.39(4) .
C12 H12 0.9300 .
C13 C14 1.39(4) .
C13 C15 1.50(4) .
C14 H14 0.9300 .
C16 C21 1.39(4) .
C16 C17 1.40(4) .
C17 C18 1.39(4) .
C17 H17 0.9300 .
C18 C19 1.37(4) .
C18 H18 0.9300 .
C19 C20 1.39(4) .
C19 H19 0.9300 .
C20 C21 1.39(4) .
C20 C22 1.49(4) .
C21 H21 0.9300 .
N1 C24 1.4(2) .
N1 C23 1.5(3) .
N1 H1A 0.9000 .
N1 H1B 0.9000 .
C23 H23A 0.9600 .
C23 H23B 0.9600 .
C23 H23C 0.9600 .
C24 H24A 0.9600 .
C24 H24B 0.9600 .
C24 H24C 0.9600 .
N1B C23B 1.3(4) .
N1B C24B 1.5(4) .
N1B H1BA 0.9000 .
N1B H1BB 0.9000 .
C23B H23D 0.9600 .
C23B H23E 0.9600 .
C23B H23F 0.9600 .
C24B H24D 0.9600 .
C24B H24E 0.9600 .
C24B H24F 0.9600 .
N2 C25 1.44(19) .
N2 C26 1.46(19) .
N2 H2A 0.9000 .
N2 H2B 0.9000 .
C25 H25A 0.9600 .
C25 H25B 0.9600 .
C25 H25C 0.9600 .
C26 H26A 0.9600 .
C26 H26B 0.9600 .
C26 H26C 0.9600 .
N2B C26B 1.3(4) .
N2B C25B 1.6(4) .
N2B H2BA 0.9000 .
N2B H2BB 0.9000 .
C25B H25D 0.9600 .
C25B H25E 0.9600 .
C25B H25F 0.9600 .
C26B H26D 0.9600 .
C26B H26E 0.9600 .
C26B H26F 0.9600 .
